data_7247045
loop_
_publ_author_name
'Biskup, David'
'Bergmann, Tom'
'Schnakenburg, Gregor'
'Gomila, Rosa M.'
'Frontera, Antonio'
'Streubel, Rainer'

_publ_section_title
;
 Synthesis of a 1-aza-2-phospha-acenaphthene complex profiting from
 coordination enabled chloromethane elimination
;
_journal_issue 31
_journal_name_full 'RSC Advances'
_journal_page_first 21313
_journal_page_last 21317
_journal_paper_doi 10.1039/D3RA04352E
_journal_volume 13
_journal_year 2023
_chemical_formula_moiety 'C16 H10 N O6 P W'
_chemical_formula_sum 'C16 H10 N O6 P W'
_chemical_formula_weight 527.07
_chemical_name_systematic TB037P.K
_space_group_crystal_system monoclinic
_space_group_IT_number 12
_space_group_name_Hall '-I 2y'
_space_group_name_H-M_alt 'I 1 2/m 1'
_atom_sites_solution_hydrogens geom
_audit_creation_date 2023-03-20
_audit_creation_method
;
Olex2 1.5
(compiled 2023.03.06 svn.rbb2c1857 for OlexSys, GUI svn.r6748)
;
_audit_update_record
;
2023-03-20 deposited with the CCDC.	2023-07-10 downloaded from the CCDC.
;
_cell_angle_alpha 90
_cell_angle_beta 102.642(6)
_cell_angle_gamma 90
_cell_formula_units_Z 4
_cell_length_a 9.1981(5)
_cell_length_b 14.8394(12)
_cell_length_c 13.0755(8)
_cell_measurement_reflns_used 3907
_cell_measurement_temperature 123
_cell_measurement_theta_max 29.44
_cell_measurement_theta_min 2.65
_cell_volume 1741.5(2)
_computing_cell_refinement 'STOE X-AREA'
_computing_data_collection 'STOE X-AREA'
_computing_data_reduction 'STOE X-RED'
_computing_molecular_graphics 'Olex2 1.5 (Dolomanov et al., 2009)'
_computing_publication_material 'Olex2 1.5 (Dolomanov et al., 2009)'
_computing_structure_refinement 'XL  (Sheldrick, 2008)'
_diffrn_ambient_temperature 123.00
_diffrn_detector_area_resol_mean 6.67
_diffrn_detector_type STOE
_diffrn_measured_fraction_theta_full 0.963
_diffrn_measured_fraction_theta_max 0.963
_diffrn_measurement_details
;
 110 frames, detector distance = 100 mm
;
_diffrn_measurement_device '2-circle goniometer'
_diffrn_measurement_device_type 'STOE IPDS-2T'
_diffrn_measurement_method 'rotation method'
_diffrn_radiation_type MoK\a
_diffrn_radiation_wavelength 0.71073
_diffrn_reflns_av_R_equivalents 0.1460
_diffrn_reflns_av_unetI/netI 0.1049
_diffrn_reflns_Laue_measured_fraction_full 0.963
_diffrn_reflns_Laue_measured_fraction_max 0.963
_diffrn_reflns_limit_h_max 10
_diffrn_reflns_limit_h_min -10
_diffrn_reflns_limit_k_max 17
_diffrn_reflns_limit_k_min -17
_diffrn_reflns_limit_l_max 15
_diffrn_reflns_limit_l_min -15
_diffrn_reflns_number 4632
_diffrn_reflns_point_group_measured_fraction_full 0.963
_diffrn_reflns_point_group_measured_fraction_max 0.963
_diffrn_reflns_theta_full 25.242
_diffrn_reflns_theta_max 25.244
_diffrn_reflns_theta_min 2.105
_exptl_absorpt_coefficient_mu 6.756
_exptl_absorpt_correction_T_max 0.3453
_exptl_absorpt_correction_T_min 0.1279
_exptl_absorpt_correction_type integration
_exptl_crystal_colour 'clear light yellow'
_exptl_crystal_colour_lustre clear
_exptl_crystal_colour_modifier light
_exptl_crystal_colour_primary yellow
_exptl_crystal_density_diffrn 2.010
_exptl_crystal_description plate
_exptl_crystal_F_000 1000
_exptl_crystal_size_max 0.18
_exptl_crystal_size_mid 0.15
_exptl_crystal_size_min 0.05
_refine_diff_density_max 2.265
_refine_diff_density_min -3.487
_refine_diff_density_rms 0.282
_refine_ls_extinction_method none
_refine_ls_goodness_of_fit_ref 1.135
_refine_ls_hydrogen_treatment constr
_refine_ls_matrix_type full
_refine_ls_number_parameters 165
_refine_ls_number_reflns 1587
_refine_ls_number_restraints 183
_refine_ls_restrained_S_all 1.119
_refine_ls_R_factor_all 0.0915
_refine_ls_R_factor_gt 0.0768
_refine_ls_shift/su_max 0.000
_refine_ls_shift/su_mean 0.000
_refine_ls_structure_factor_coef Fsqd
_refine_ls_weighting_details 'w=1/[\s^2^(Fo^2^)+(0.1335P)^2^+2.9011P] where P=(Fo^2^+2Fc^2^)/3'
_refine_ls_weighting_scheme calc
_refine_ls_wR_factor_gt 0.2047
_refine_ls_wR_factor_ref 0.2165
_reflns_Friedel_coverage 0.000
_reflns_number_gt 1254
_reflns_number_total 1587
_reflns_threshold_expression 'I > 2\s(I)'
_cod_data_source_file d3ra04352e2.cif
_cod_data_source_block 7
_cod_database_code 7247045
_shelx_shelxl_version_number 2014/7
_shelx_space_group_comment
;
The symmetry employed for this shelxl refinement is uniquely defined
by the following loop, which should always be used as a source of
symmetry information in preference to the above space-group names.
They are only intended as comments.
;
_shelx_estimated_absorpt_t_max 0.729
_shelx_estimated_absorpt_t_min 0.376
_olex2_refinement_description
;
1. Fixed Uiso
 At 1.2 times of:
  All C(H) groups
 At 1.5 times of:
  All C(H,H,H) groups, All O(H) groups
2. Uiso/Uaniso restraints and constraints
Uanis(O2) \\sim Ueq: with sigma of 0.001 and sigma for terminal atoms of 0.002
3. Rigid body (RIGU) restrains
 All non-hydrogen atoms
 with sigma for 1-2 distances of 0.001 and sigma for 1-3 distances of 0.001
4. Others
 Fixed Sof: H1(0.5) N7(0.5) C1(0.5) C4(0.5) H4(0.5) C5(0.5) H5(0.5) C6(0.5)
 H6(0.5) C7(0.5) C2(0.5) C3(0.5) C10(0.5) H10(0.5) C9(0.5) H9(0.5) C8(0.5)
 H8(0.5) C11(0.5) H11A(0.5) H11B(0.5) H11C(0.5)
5.a Aromatic/amide H refined with riding coordinates:
 C4(H4), C5(H5), C6(H6), C10(H10), C9(H9), C8(H8)
5.b Fitted hexagon refined as free rotating group:
 C7(C2,C3,C10,C9,C8)
5.c Idealised Me refined as rotating group:
 C11(H11A,H11B,H11C)
5.d Idealised tetrahedral OH refined as rotating group:
 O1(H1)
;
_olex2_submission_special_instructions 'No special instructions were received'

loop_
_space_group_symop_operation_xyz
'x, y, z'
'-x, y, -z'
'x+1/2, y+1/2, z+1/2'
'-x+1/2, y+1/2, -z+1/2'
'-x, -y, -z'
'x, -y, z'
'-x+1/2, -y+1/2, -z+1/2'
'x+1/2, -y+1/2, z+1/2'

loop_
_atom_site_label
_atom_site_type_symbol
_atom_site_fract_x
_atom_site_fract_y
_atom_site_fract_z
_atom_site_U_iso_or_equiv
_atom_site_adp_type
_atom_site_occupancy
_atom_site_site_symmetry_order
_atom_site_calc_flag
_atom_site_refinement_flags_posn
_atom_site_refinement_flags_adp
_atom_site_refinement_flags_occupancy
_atom_site_disorder_assembly
_atom_site_disorder_group
W W 0.16639(8) 0.5000 0.31314(6) 0.0499(4) Uani 1 2 d S TU P A .
P P 0.4259(5) 0.5000 0.2932(4) 0.0399(10) Uani 1 2 d S TU P . .
O1 O 0.5430(14) 0.5000 0.4044(11) 0.045(2) Uani 1 2 d S TU P A .
H1 H 0.5154 0.4629 0.4448 0.067 Uiso 0.5 1 calc R U P . .
O2 O -0.1553(18) 0.5000 0.3555(14) 0.064(3) Uani 1 2 d S TU P A .
O3 O 0.240(2) 0.6556(11) 0.4825(12) 0.104(6) Uani 1 1 d . U . . .
O4 O 0.0872(19) 0.3546(11) 0.1338(12) 0.094(5) Uani 1 1 d . U . . .
N7 N 0.478(3) 0.4019(16) 0.2312(18) 0.043(2) Uani 0.5 1 d . U P A -1
C1 C 0.516(3) 0.5682(19) 0.207(2) 0.043(2) Uani 0.5 1 d . U P A -1
C4 C 0.695(4) 0.638(2) 0.085(3) 0.059(7) Uani 0.5 1 d . U P A -1
H4 H 0.7604 0.6634 0.0461 0.071 Uiso 0.5 1 calc R U P A -1
C5 C 0.608(4) 0.694(2) 0.138(3) 0.055(6) Uani 0.5 1 d . U P A -1
H5 H 0.6085 0.7567 0.1260 0.066 Uiso 0.5 1 calc R U P A -1
C6 C 0.520(4) 0.660(2) 0.208(3) 0.057(7) Uani 0.5 1 d . U P A -1
H6 H 0.4712 0.6975 0.2496 0.068 Uiso 0.5 1 calc R U P A -1
C7 C 0.5743(18) 0.4210(10) 0.1669(12) 0.047(5) Uani 0.5 1 d G U P A -1
C2 C 0.5925(16) 0.5133(9) 0.1568(11) 0.038(3) Uani 0.5 1 d G U P A -1
C3 C 0.6828(18) 0.5458(8) 0.0926(13) 0.052(6) Uani 0.5 1 d G U P A -1
C10 C 0.7548(17) 0.4860(11) 0.0385(13) 0.047(4) Uani 0.5 1 d G U P A -1
H10 H 0.8164 0.5082 -0.0054 0.057 Uiso 0.5 1 calc R U P A -1
C9 C 0.7365(19) 0.3937(10) 0.0486(13) 0.046(5) Uani 0.5 1 d G U P A -1
H9 H 0.7857 0.3528 0.0116 0.055 Uiso 0.5 1 calc R U P A -1
C8 C 0.646(2) 0.3612(8) 0.1128(15) 0.040(4) Uani 0.5 1 d G U P A -1
H8 H 0.6338 0.2981 0.1198 0.047 Uiso 0.5 1 calc R U P A -1
C11 C 0.454(4) 0.3091(18) 0.265(3) 0.057(6) Uani 0.5 1 d . U P A -1
H11A H 0.5427 0.2885 0.3152 0.085 Uiso 0.5 1 calc R U P A -1
H11B H 0.4346 0.2691 0.2037 0.085 Uiso 0.5 1 calc R U P A -1
H11C H 0.3679 0.3080 0.2980 0.085 Uiso 0.5 1 calc R U P A -1
C12 C -0.036(3) 0.5000 0.3365(17) 0.064(3) Uani 1 2 d S TU P . .
C13 C 0.2151(17) 0.5968(12) 0.4248(12) 0.058(3) Uani 1 1 d . U . . .
C14 C 0.1142(19) 0.4060(14) 0.1947(14) 0.066(4) Uani 1 1 d . U . . .

loop_
_atom_site_aniso_label
_atom_site_aniso_U_11
_atom_site_aniso_U_22
_atom_site_aniso_U_33
_atom_site_aniso_U_23
_atom_site_aniso_U_13
_atom_site_aniso_U_12
W 0.0348(6) 0.0813(7) 0.0337(6) 0.000 0.0074(3) 0.000
P 0.0339(18) 0.048(2) 0.038(2) 0.000 0.0075(14) 0.000
O1 0.035(3) 0.060(5) 0.039(3) 0.000 0.007(2) 0.000
O2 0.056(2) 0.073(3) 0.067(3) 0.000 0.0208(19) 0.000
O3 0.142(14) 0.097(5) 0.056(6) -0.018(5) -0.017(7) 0.023(6)
O4 0.105(12) 0.124(7) 0.063(6) -0.034(6) 0.036(7) -0.047(8)
N7 0.038(4) 0.051(3) 0.039(4) 0.0002(17) 0.009(3) -0.0004(18)
C1 0.037(4) 0.052(3) 0.041(4) 0.0019(18) 0.009(4) 0.001(2)
C4 0.065(14) 0.055(4) 0.067(14) 0.003(3) 0.034(14) 0.000(3)
C5 0.057(12) 0.054(4) 0.059(11) 0.003(3) 0.026(11) 0.000(3)
C6 0.062(13) 0.052(3) 0.063(12) 0.002(2) 0.031(12) 0.000(2)
C7 0.044(9) 0.053(3) 0.046(9) 0.002(2) 0.015(9) 0.001(2)
C2 0.027(6) 0.053(3) 0.031(5) 0.002(2) -0.001(5) 0.001(2)
C3 0.053(11) 0.054(3) 0.055(11) 0.003(3) 0.024(10) 0.000(3)
C10 0.044(8) 0.055(4) 0.045(8) 0.003(4) 0.014(7) 0.002(4)
C9 0.042(9) 0.055(4) 0.043(9) 0.003(4) 0.012(9) 0.002(4)
C8 0.031(8) 0.054(4) 0.031(8) 0.003(3) 0.001(7) 0.002(3)
C11 0.066(14) 0.050(3) 0.062(12) 0.002(3) 0.034(12) 0.002(3)
C12 0.044(2) 0.119(7) 0.026(5) 0.000 0.004(3) 0.000
C13 0.036(4) 0.092(5) 0.044(5) -0.011(5) 0.002(3) 0.014(3)
C14 0.047(4) 0.108(7) 0.050(6) -0.020(6) 0.025(4) -0.028(4)

loop_
_atom_type_symbol
_atom_type_description
_atom_type_scat_dispersion_real
_atom_type_scat_dispersion_imag
_atom_type_scat_source
C C 0.0033 0.0016 'International Tables Vol C Tables 4.2.6.8 and 6.1.1.4'
H H 0.0000 0.0000 'International Tables Vol C Tables 4.2.6.8 and 6.1.1.4'
N N 0.0061 0.0033 'International Tables Vol C Tables 4.2.6.8 and 6.1.1.4'
O O 0.0106 0.0060 'International Tables Vol C Tables 4.2.6.8 and 6.1.1.4'
P P 0.1023 0.0942 'International Tables Vol C Tables 4.2.6.8 and 6.1.1.4'
W W -0.8490 6.8722 'International Tables Vol C Tables 4.2.6.8 and 6.1.1.4'

loop_
_geom_angle_atom_site_label_1
_geom_angle_atom_site_label_2
_geom_angle_atom_site_label_3
_geom_angle
_geom_angle_site_symmetry_1
_geom_angle_site_symmetry_3
_geom_angle_publ_flag
C12 W P 177.1(6) . . ?
C12 W C13 87.4(6) . . ?
C12 W C13 87.4(6) . 6_565 ?
C12 W C14 92.6(6) . 6_565 ?
C12 W C14 92.6(6) . . ?
C13 W P 90.6(5) 6_565 . ?
C13 W P 90.6(5) . . ?
C13 W C13 90.3(10) . 6_565 ?
C13 W C14 92.3(9) . 6_565 ?
C13 W C14 92.3(9) 6_565 . ?
C13 W C14 177.5(7) 6_565 6_565 ?
C13 W C14 177.5(7) . . ?
C14 W P 89.5(4) . . ?
C14 W P 89.5(4) 6_565 . ?
C14 W C14 85.2(12) 6_565 . ?
O1 P W 112.2(5) . . ?
O1 P N7 102.6(8) . . ?
O1 P C1 104.5(10) . . ?
N7 P W 114.2(8) . . ?
N7 P C1 88.3(15) . . ?
C1 P W 130.0(9) . . ?
P O1 H1 109.5 . . ?
C7 N7 P 112.4(17) . . ?
C7 N7 C11 122(2) . . ?
C11 N7 P 123.7(18) . . ?
C6 C1 P 124(3) . . ?
C2 C1 P 108.8(18) . . ?
C2 C1 C6 127(3) . . ?
C5 C4 H4 120.7 . . ?
C3 C4 H4 120.7 . . ?
C3 C4 C5 119(3) . . ?
C4 C5 H5 117.9 . . ?
C4 C5 C6 124(3) . . ?
C6 C5 H5 117.9 . . ?
C1 C6 C5 111(3) . . ?
C1 C6 H6 124.6 . . ?
C5 C6 H6 124.6 . . ?
N7 C7 C2 111.6(15) . . ?
N7 C7 C8 128.4(15) . . ?
C2 C7 C8 120.0 . . ?
C1 C2 C7 117.7(16) . . ?
C1 C2 C3 122.3(16) . . ?
C7 C2 C3 120.0 . . ?
C4 C3 C2 117(2) . . ?
C4 C3 C10 123(2) . . ?
C2 C3 C10 120.0 . . ?
C3 C10 H10 120.0 . . ?
C9 C10 C3 120.0 . . ?
C9 C10 H10 120.0 . . ?
C10 C9 H9 120.0 . . ?
C8 C9 C10 120.0 . . ?
C8 C9 H9 120.0 . . ?
C7 C8 H8 120.0 . . ?
C9 C8 C7 120.0 . . ?
C9 C8 H8 120.0 . . ?
N7 C11 H11A 109.5 . . ?
N7 C11 H11B 109.5 . . ?
N7 C11 H11C 109.5 . . ?
H11A C11 H11B 109.5 . . ?
H11A C11 H11C 109.5 . . ?
H11B C11 H11C 109.5 . . ?
O2 C12 W 176.9(19) . . ?
O3 C13 W 175.4(16) . . ?
O4 C14 W 178(2) . . ?

loop_
_geom_bond_atom_site_label_1
_geom_bond_atom_site_label_2
_geom_bond_distance
_geom_bond_site_symmetry_2
_geom_bond_publ_flag
W P 2.458(5) . ?
W C12 1.95(2) . ?
W C13 2.028(17) . ?
W C13 2.028(17) 6_565 ?
W C14 2.062(18) 6_565 ?
W C14 2.062(18) . ?
P O1 1.609(14) . ?
P N7 1.78(2) . ?
P C1 1.84(3) . ?
O1 H1 0.8400 . ?
O2 C12 1.18(3) . ?
O3 C13 1.14(2) . ?
O4 C14 1.09(2) . ?
N7 C7 1.38(2) . ?
N7 C11 1.48(4) . ?
C1 C6 1.37(4) . ?
C1 C2 1.34(3) . ?
C4 H4 0.9500 . ?
C4 C5 1.43(5) . ?
C4 C3 1.37(3) . ?
C5 H5 0.9500 . ?
C5 C6 1.44(4) . ?
C6 H6 0.9500 . ?
C7 C2 1.3900 . ?
C7 C8 1.3900 . ?
C2 C3 1.3900 . ?
C3 C10 1.3900 . ?
C10 H10 0.9500 . ?
C10 C9 1.3900 . ?
C9 H9 0.9500 . ?
C9 C8 1.3900 . ?
C8 H8 0.9500 . ?
C11 H11A 0.9800 . ?
C11 H11B 0.9800 . ?
C11 H11C 0.9800 . ?

loop_
_geom_torsion_atom_site_label_1
_geom_torsion_atom_site_label_2
_geom_torsion_atom_site_label_3
_geom_torsion_atom_site_label_4
_geom_torsion
_geom_torsion_site_symmetry_1
_geom_torsion_site_symmetry_2
_geom_torsion_site_symmetry_3
_geom_torsion_site_symmetry_4
_geom_torsion_publ_flag
W P N7 C7 143.6(14) . . . . ?
W P N7 C11 -52(3) . . . . ?
W P C1 C6 58(3) . . . . ?
W P C1 C2 -130.6(15) . . . . ?
P N7 C7 C2 -7(2) . . . . ?
P N7 C7 C8 174.7(10) . . . . ?
P C1 C6 C5 175(2) . . . . ?
P C1 C2 C7 8(2) . . . . ?
P C1 C2 C3 -174.5(10) . . . . ?
O1 P N7 C7 -94.7(16) . . . . ?
O1 P N7 C11 70(3) . . . . ?
O1 P C1 C6 -78(3) . . . . ?
O1 P C1 C2 92.7(18) . . . . ?
N7 P C1 C6 179(3) . . . . ?
N7 P C1 C2 -9.9(17) . . . . ?
N7 C7 C2 C1 -1(2) . . . . ?
N7 C7 C2 C3 -178.2(17) . . . . ?
N7 C7 C8 C9 178(2) . . . . ?
C1 P N7 C7 9.8(16) . . . . ?
C1 P N7 C11 175(3) . . . . ?
C1 C2 C3 C4 2(3) . . . . ?
C1 C2 C3 C10 -177(2) . . . . ?
C4 C5 C6 C1 -8(5) . . . . ?
C4 C3 C10 C9 -179(2) . . . . ?
C5 C4 C3 C2 -4(4) . . . . ?
C5 C4 C3 C10 175(2) . . . . ?
C6 C1 C2 C7 179(3) . . . . ?
C6 C1 C2 C3 -4(4) . . . . ?
C7 C2 C3 C4 180(2) . . . . ?
C7 C2 C3 C10 0.0 . . . . ?
C2 C1 C6 C5 6(5) . . . . ?
C2 C7 C8 C9 0.0 . . . . ?
C2 C3 C10 C9 0.0 . . . . ?
C3 C4 C5 C6 7(5) . . . . ?
C3 C10 C9 C8 0.0 . . . . ?
C10 C9 C8 C7 0.0 . . . . ?
C8 C7 C2 C1 177(2) . . . . ?
C8 C7 C2 C3 0.0 . . . . ?
C11 N7 C7 C2 -172(2) . . . . ?
C11 N7 C7 C8 10(3) . . . . ?
